data_1566388
loop_
_publ_author_name
'Birchall, Lee'
'Truccolo, Giada'
'Jackson, Lewis'
'Shepherd, Helena Jane'

_publ_section_title
;
 Co-crystallisation as a Modular Approach to the Discovery of
 Spin-Crossover Materials
;
_journal_name_full 'Chemical Science'
_journal_paper_doi 10.1039/D1SC04956A
_journal_year 2022
_chemical_formula_moiety 'C22 H18 Fe N10, 2(F6 P1), 2(C10 H8 N4)'
_chemical_formula_sum 'C42 H34 F12 Fe N18 P2'
_chemical_formula_weight 1136.66
_space_group_crystal_system triclinic
_space_group_IT_number 2
_space_group_name_Hall '-P 1'
_space_group_name_H-M_alt 'P -1'
_atom_sites_solution_hydrogens geom
_audit_creation_date 2021-08-10
_audit_creation_method
;
Olex2 1.3
(compiled 2020.11.12 svn.r5f609507 for OlexSys, GUI svn.r6272)
;
_audit_update_record
;
2021-08-11 deposited with the CCDC.	2022-02-17 downloaded from the CCDC.
;
_cell_angle_alpha 104.374(3)
_cell_angle_beta 88.492(3)
_cell_angle_gamma 88.975(3)
_cell_formula_units_Z 2
_cell_length_a 10.1721(5)
_cell_length_b 11.3235(3)
_cell_length_c 22.3862(7)
_cell_measurement_reflns_used 6961
_cell_measurement_temperature 365.0(3)
_cell_measurement_theta_max 71.6420
_cell_measurement_theta_min 4.0190
_cell_volume 2496.15(16)
_computing_cell_refinement 'CrysAlisPro 1.171.40.67a (Rigaku OD, 2019)'
_computing_data_collection 'CrysAlisPro 1.171.40.67a (Rigaku OD, 2019)'
_computing_data_reduction 'CrysAlisPro 1.171.40.67a (Rigaku OD, 2019)'
_computing_molecular_graphics 'Olex2 1.3 (Dolomanov et al., 2009)'
_computing_publication_material 'Olex2 1.3 (Dolomanov et al., 2009)'
_computing_structure_refinement 'SHELXL 2013/4 (Sheldrick, 2015)'
_diffrn_ambient_environment air
_diffrn_ambient_temperature 365.0(3)
_diffrn_detector 'CCD plate'
_diffrn_detector_area_resol_mean 5.2887
_diffrn_detector_type AtlasS2
_diffrn_measured_fraction_theta_full 0.998
_diffrn_measured_fraction_theta_max 0.974
_diffrn_measurement_details
;
List of Runs (angles in degrees, time in seconds):

  # Type    Start    End  Width  t~exp~   \w     \q     \k     \f   Frames
#--------------------------------------------------------------------------
  1  \w    -67.00  32.00   1.00    3.00    --  -42.28  38.00-180.00   99
  2  \w   -130.00  46.00   1.00    3.00    --  -42.28   0.00 150.00  176
  3  \w     23.00  98.00   1.00    3.00    --   42.28-125.00 -60.00   75
  4  \w     23.00  98.00   1.00    3.00    --   42.28-125.00  60.00   75
  5  \w     27.00 132.00   1.00   12.00    --  103.72 -30.00 -60.00  105
  6  \w     31.00 118.00   1.00   12.00    --  103.72-125.00 120.00   87
  7  \w     22.00 156.00   1.00   12.00    --  103.72 -15.00 120.00  134
  8  \w     31.00 118.00   1.00   12.00    --  103.72-125.00 -30.00   87
  9  \w     31.00 133.00   1.00   12.00    --  103.72 -61.00-180.00  102
 10  \w     94.00 162.00   1.00   12.00    --  103.72 125.00 -60.00   68
 11  \w     78.00 124.00   1.00   12.00    --  103.72 -45.00  60.00   46
 12  \w     84.00 114.00   1.00   12.00    --  103.72-125.00-120.00   30
 13  \w     32.00 101.00   1.00   12.00    --  103.72 -77.00 120.00   69
 14  \w     78.00 175.00   1.00   12.00    --  103.72  45.00 120.00   97
 15  \w     31.00 126.00   1.00   12.00    --  103.72 -77.00 -60.00   95
;
_diffrn_measurement_device 'four-circle diffractometer'
_diffrn_measurement_device_type 'SuperNova, Dual, Cu at home/near, AtlasS2'
_diffrn_measurement_method '\w scans'
_diffrn_orient_matrix_type 'CrysAlisPro convention (1999,Acta A55,543-557)'
_diffrn_orient_matrix_UB_11 -0.0007678453
_diffrn_orient_matrix_UB_12 -0.0479442482
_diffrn_orient_matrix_UB_13 -0.0706906399
_diffrn_orient_matrix_UB_21 -0.1307213459
_diffrn_orient_matrix_UB_22 -0.0635188532
_diffrn_orient_matrix_UB_23 0.0057594974
_diffrn_orient_matrix_UB_31 -0.0766737886
_diffrn_orient_matrix_UB_32 0.1157778668
_diffrn_orient_matrix_UB_33 -0.0046506603
_diffrn_radiation_monochromator mirror
_diffrn_radiation_probe x-ray
_diffrn_radiation_type 'Cu K\a'
_diffrn_radiation_wavelength 1.54184
_diffrn_reflns_av_R_equivalents 0.0229
_diffrn_reflns_av_unetI/netI 0.0256
_diffrn_reflns_Laue_measured_fraction_full 0.998
_diffrn_reflns_Laue_measured_fraction_max 0.974
_diffrn_reflns_limit_h_max 12
_diffrn_reflns_limit_h_min -12
_diffrn_reflns_limit_k_max 13
_diffrn_reflns_limit_k_min -8
_diffrn_reflns_limit_l_max 27
_diffrn_reflns_limit_l_min -27
_diffrn_reflns_number 21239
_diffrn_reflns_point_group_measured_fraction_full 0.998
_diffrn_reflns_point_group_measured_fraction_max 0.974
_diffrn_reflns_theta_full 67.684
_diffrn_reflns_theta_max 72.080
_diffrn_reflns_theta_min 4.031
_diffrn_source 'micro-focus sealed X-ray tube'
_diffrn_source_type 'SuperNova (Cu) X-ray Source'
_exptl_absorpt_coefficient_mu 3.898
_exptl_absorpt_correction_T_max 1.000
_exptl_absorpt_correction_T_min 0.221
_exptl_absorpt_correction_type gaussian
_exptl_absorpt_process_details
;
CrysAlisPro 1.171.40.67a (Rigaku Oxford Diffraction, 2019)
Numerical absorption correction based on gaussian integration over
			a multifaceted crystal model
Empirical absorption correction using spherical harmonics,
 implemented in SCALE3 ABSPACK scaling algorithm.
;
_exptl_crystal_colour 'orangish yellow'
_exptl_crystal_colour_modifier orangish
_exptl_crystal_colour_primary yellow
_exptl_crystal_density_diffrn 1.512
_exptl_crystal_description block
_exptl_crystal_F_000 1152
_exptl_crystal_size_max 0.484
_exptl_crystal_size_mid 0.256
_exptl_crystal_size_min 0.105
_refine_diff_density_max 0.555
_refine_diff_density_min -0.299
_refine_diff_density_rms 0.040
_refine_ls_extinction_method none
_refine_ls_goodness_of_fit_ref 1.061
_refine_ls_hydrogen_treatment constr
_refine_ls_matrix_type full
_refine_ls_number_parameters 712
_refine_ls_number_reflns 9565
_refine_ls_number_restraints 219
_refine_ls_restrained_S_all 1.104
_refine_ls_R_factor_all 0.0713
_refine_ls_R_factor_gt 0.0554
_refine_ls_shift/su_max 0.000
_refine_ls_shift/su_mean 0.000
_refine_ls_structure_factor_coef Fsqd
_refine_ls_weighting_details 'w=1/[\s^2^(Fo^2^)+(0.0974P)^2^+0.3989P] where P=(Fo^2^+2Fc^2^)/3'
_refine_ls_weighting_scheme calc
_refine_ls_wR_factor_gt 0.1615
_refine_ls_wR_factor_ref 0.1778
_reflns_Friedel_coverage 0.000
_reflns_number_gt 7194
_reflns_number_total 9565
_reflns_threshold_expression 'I > 2\s(I)'
_cod_data_source_file d1sc04956a1.cif
_cod_data_source_block ltb-117-002r_365h_reduap_ref
_cod_database_code 1566388
_shelxl_version_number 2013-4
_chemical_oxdiff_formula 'Fe C42 H34 N18 P2 F12'
_shelx_space_group_comment
;
The symmetry employed for this shelxl refinement is uniquely defined
by the following loop, which should always be used as a source of
symmetry information in preference to the above space-group names.
They are only intended as comments.
;
_reflns_odcompleteness_completeness 99.91
_reflns_odcompleteness_iscentric 1
_reflns_odcompleteness_theta 66.97
_olex2_refinement_description
;
1. Fixed Uiso
 At 1.2 times of:
  All C(H) groups, All N(H) groups
2. Restrained distances
 N14A-C31A \\sim N14B-C32B
 with sigma of 0.02
 N14A-C32A \\sim N14B-C31B
 with sigma of 0.02
 N11A-C24A \\sim N11B-C23B
 with sigma of 0.02
 N11A-C23A \\sim N11B-C24B
 with sigma of 0.02
 C28A-C29A \\sim C28B-C30B
 with sigma of 0.02
 C28A-C30A \\sim C28B-C29B
 with sigma of 0.02
 C31A-C29A \\sim C32B-C30B
 with sigma of 0.02
 C25A-C23A \\sim C26B-C24B
 with sigma of 0.02
 C25A-C27A \\sim C26B-C27B
 with sigma of 0.02
 C30A-C32A \\sim C29B-C31B
 with sigma of 0.02
 C24A-C26A \\sim C23B-C25B
 with sigma of 0.02
 C27A-C26A \\sim C27B-C25B
 with sigma of 0.02
 N14A-C29A \\sim N14B-C30B
 with sigma of 0.04
 N14A-C30A \\sim N14B-C29B
 with sigma of 0.04
 N11A-C25A \\sim N11B-C26B
 with sigma of 0.04
 N11A-C26A \\sim N11B-C25B
 with sigma of 0.04
 C28A-N13A \\sim C28B-N13B
 with sigma of 0.04
 C28A-C31A \\sim C28B-C32B
 with sigma of 0.04
 C28A-C27A \\sim C28B-C27B
 with sigma of 0.04
 C28A-C32A \\sim C28B-C31B
 with sigma of 0.04
 C28A-N12A \\sim C28B-N12B
 with sigma of 0.04
 N13A-C29A \\sim N13B-C30B
 with sigma of 0.04
 N13A-C25A \\sim N13B-C26B
 with sigma of 0.04
 N13A-C30A \\sim N13B-C29B
 with sigma of 0.04
 N13A-C27A \\sim N13B-C27B
 with sigma of 0.04
 N13A-C26A \\sim N13B-C25B
 with sigma of 0.04
 N13A-N12A \\sim N13B-N12B
 with sigma of 0.04
 C31A-C32A \\sim C32B-C31B
 with sigma of 0.04
 C29A-C30A \\sim C30B-C29B
 with sigma of 0.04
 C29A-N12A \\sim C30B-N12B
 with sigma of 0.04
 C25A-C26A \\sim C26B-C25B
 with sigma of 0.04
 C25A-N12A \\sim C26B-N12B
 with sigma of 0.04
 C30A-N12A \\sim C29B-N12B
 with sigma of 0.04
 C24A-C23A \\sim C23B-C24B
 with sigma of 0.04
 C24A-C27A \\sim C23B-C27B
 with sigma of 0.04
 C23A-C27A \\sim C24B-C27B
 with sigma of 0.04
 C27A-N12A \\sim C27B-N12B
 with sigma of 0.04
 C26A-N12A \\sim C25B-N12B
 with sigma of 0.04
 P1A-F2A \\sim P1A-F6A \\sim P1A-F5A \\sim P1A-F3A
 with sigma of 0.02
 P1A-F1A \\sim P1A-F4A
 with sigma of 0.02
 P1A-F6A \\sim P1B-F5B
 with sigma of 0.02
 P1A-F1A \\sim P1B-F1B
 with sigma of 0.02
 P1A-F3A \\sim P1B-F2B
 with sigma of 0.02
 P1A-F4A \\sim P1B-F4B
 with sigma of 0.02
 P1A-F2A \\sim P1B-F6B
 with sigma of 0.02
 P1A-F5A \\sim P1B-F3B
 with sigma of 0.02
 F6A-F1A \\sim F5B-F1B
 with sigma of 0.04
 F6A-F3A \\sim F5B-F2B
 with sigma of 0.04
 F6A-F4A \\sim F5B-F4B
 with sigma of 0.04
 F6A-F2A \\sim F5B-F6B
 with sigma of 0.04
 F6A-F5A \\sim F5B-F3B
 with sigma of 0.04
 F1A-F3A \\sim F1B-F2B
 with sigma of 0.04
 F1A-F4A \\sim F1B-F4B
 with sigma of 0.04
 F1A-F2A \\sim F1B-F6B
 with sigma of 0.04
 F1A-F5A \\sim F1B-F3B
 with sigma of 0.04
 F3A-F4A \\sim F2B-F4B
 with sigma of 0.04
 F3A-F2A \\sim F2B-F6B
 with sigma of 0.04
 F3A-F5A \\sim F2B-F3B
 with sigma of 0.04
 F4A-F2A \\sim F4B-F6B
 with sigma of 0.04
 F4A-F5A \\sim F4B-F3B
 with sigma of 0.04
 F2A-F5A \\sim F6B-F3B
 with sigma of 0.04
 P2-F9 \\sim P2-F9A
 with sigma of 0.02
 P2-F7 \\sim P2-F7A
 with sigma of 0.02
 P2-F12 \\sim P2-F12A
 with sigma of 0.02
 P2-F10 \\sim P2-F10A
 with sigma of 0.02
 P2-F11 \\sim P2-F11A
 with sigma of 0.02
 P2-F8 \\sim P2-F8A
 with sigma of 0.02
3. Uiso/Uaniso restraints and constraints
Uanis(N12B) = Uanis(N13B) = Uanis(C27B) = Uanis(C28B) = Uanis(C26B) =
Uanis(C25B) = Uanis(C30B) = Uanis(C29B) = Uanis(C24B) = Uanis(C23B) =
Uanis(C32B) = Uanis(C31B) = Uanis(N11B) = Uanis(N14B) = Uanis(N13A) =
Uanis(N14A) = Uanis(C31A) = Uanis(C32A) = Uanis(C29A) = Uanis(C30A) =
Uanis(C28A) = Uanis(N12A) = Uanis(C27A) = Uanis(C25A) = Uanis(C26A) =
Uanis(C23A) = Uanis(C24A) = Uanis(N11A)
4. Rigid body (RIGU) restrains
 P2, F7A, F9A, F8A, F12A, F11A, F10A
 with sigma for 1-2 distances of 0.004 and sigma for 1-3 distances of 0.004
 P2, F10, F12, F8, F11, F7, F9
 with sigma for 1-2 distances of 0.004 and sigma for 1-3 distances of 0.004
 P2, F11, F8, F9, F7, F12, F10, F10A, F8A, F9A, F11A, F7A, F12A
 with sigma for 1-2 distances of 0.004 and sigma for 1-3 distances of 0.004
5. Others
 Sof(N12B)=Sof(C28B)=Sof(C30B)=Sof(H30B)=Sof(C32B)=Sof(H32B)=Sof(N14B)=
 Sof(C31B)=Sof(H31B)=Sof(C29B)=Sof(H29B)=Sof(N13B)=Sof(C27B)=Sof(C25B)=
 Sof(H25B)=Sof(C23B)=Sof(H23B)=Sof(N11B)=Sof(C24B)=Sof(H24B)=Sof(C26B)=
 Sof(H26B)=1-FVAR(1)
 Sof(C28A)=Sof(C30A)=Sof(H30A)=Sof(C32A)=Sof(H32A)=Sof(N14A)=Sof(C31A)=
 Sof(H31A)=Sof(C29A)=Sof(H29A)=Sof(N13A)=Sof(C27A)=Sof(C25A)=Sof(H25A)=
 Sof(C23A)=Sof(H23A)=Sof(N11A)=Sof(C24A)=Sof(H24A)=Sof(C26A)=Sof(H26A)=
 Sof(N12A)=FVAR(1)
 Sof(F3B)=Sof(P1B)=Sof(F4B)=Sof(F2B)=Sof(F5B)=Sof(F1B)=Sof(F6B)=1-FVAR(2)
 Sof(P1A)=Sof(F6A)=Sof(F1A)=Sof(F3A)=Sof(F4A)=Sof(F2A)=Sof(F5A)=FVAR(2)
 Sof(F10A)=Sof(F8A)=Sof(F9A)=Sof(F11A)=Sof(F7A)=Sof(F12A)=1-FVAR(3)
 Sof(F11)=Sof(F8)=Sof(F9)=Sof(F7)=Sof(F12)=Sof(F10)=FVAR(3)
6.a Aromatic/amide H refined with riding coordinates:
 N5(H5), N1(H1), N10(H10), N6(H6), C7(H7), C5(H5a), C18(H18), C13(H13),
 C6(H6a), C16(H16), C17(H17), C39(H39), C40(H40), C35(H35), C42(H42), C10(H10a),
  C12(H12), C21(H21), C41(H41), C2(H2), C34(H34), C11(H11), C33(H33), C36(H36),
 C22(H22), C1(H1a), C30A(H30A), C32A(H32A), C31A(H31A), C29A(H29A), C25A(H25A),
 C23A(H23A), C24A(H24A), C26A(H26A), C30B(H30B), C32B(H32B), C31B(H31B),
 C29B(H29B), C25B(H25B), C23B(H23B), C24B(H24B), C26B(H26B)
6.b Fitted hexagon refined as free rotating group:
 C28A(C30A,C32A,N14A,C31A,C29A), C27A(C25A,C23A,N11A,C24A,C26A), C28B(C30B,
 C32B,N14B,C31B,C29B), C27B(C25B,C23B,N11B,C24B,C26B)
;
_olex2_submission_special_instructions 'No special instructions were received'
_oxdiff_exptl_absorpt_empirical_details
;
Empirical correction (ABSPACK) includes:
- Absorption correction using spherical harmonics
- Frame scaling
;
_oxdiff_exptl_absorpt_empirical_full_max 1.208
_oxdiff_exptl_absorpt_empirical_full_min 0.876

loop_
_space_group_symop_operation_xyz
'x, y, z'
'-x, -y, -z'

loop_
_atom_site_label
_atom_site_type_symbol
_atom_site_fract_x
_atom_site_fract_y
_atom_site_fract_z
_atom_site_U_iso_or_equiv
_atom_site_adp_type
_atom_site_occupancy
_atom_site_site_symmetry_order
_atom_site_calc_flag
_atom_site_refinement_flags_posn
_atom_site_refinement_flags_adp
_atom_site_refinement_flags_occupancy
_atom_site_disorder_assembly
_atom_site_disorder_group
Fe1 Fe 0.24228(4) 0.49399(4) 0.25303(2) 0.06758(16) Uani 1 1 d . . . . .
P1A P 0.7394(6) 0.0776(5) 0.3743(3) 0.0899(13) Uani 0.589(10) 1 d D . P A 1
P2 P 0.28021(14) 0.78965(10) 0.07278(6) 0.1175(4) Uani 1 1 d D U . . .
N8 N 0.3380(2) 0.3718(2) 0.17703(10) 0.0702(6) Uani 1 1 d . . . . .
N9 N 0.4066(3) 0.5942(2) 0.22655(12) 0.0805(7) Uani 1 1 d . . . . .
N4 N 0.3577(3) 0.4541(2) 0.32812(11) 0.0777(6) Uani 1 1 d . . . . .
N3 N 0.1746(2) 0.6207(2) 0.33510(10) 0.0671(5) Uani 1 1 d . . . . .
N7 N 0.1284(3) 0.3269(2) 0.23685(12) 0.0773(6) Uani 1 1 d . . . . .
N2 N 0.0862(3) 0.6000(2) 0.22539(11) 0.0733(6) Uani 1 1 d . . . . .
N17 N 0.7150(4) 0.7590(3) 0.48284(19) 0.1111(11) Uani 1 1 d . . . . .
N5 N 0.4544(3) 0.3771(3) 0.33567(14) 0.0925(8) Uani 1 1 d . . . . .
H5 H 0.4917 0.3224 0.3061 0.111 Uiso 1 1 calc R U . . .
F11 F 0.3941(7) 0.8769(6) 0.0593(3) 0.146(2) Uani 0.601(7) 1 d D U P B 1
C3 C 0.0373(3) 0.6944(3) 0.26936(14) 0.0717(7) Uani 1 1 d . . . . .
N1 N 0.0308(3) 0.6083(3) 0.17316(12) 0.0868(7) Uani 1 1 d . . . . .
H1 H 0.0450 0.5575 0.1379 0.104 Uiso 1 1 calc R U . . .
F8 F 0.1560(6) 0.7109(6) 0.0741(3) 0.152(2) Uani 0.601(7) 1 d D U P B 1
C4 C 0.0829(3) 0.7048(2) 0.33155(13) 0.0694(7) Uani 1 1 d . . . . .
N10 N 0.4671(3) 0.7003(3) 0.24848(15) 0.0948(8) Uani 1 1 d . . . . .
H10 H 0.4365 0.7583 0.2784 0.114 Uiso 1 1 calc R U . . .
F9 F 0.2586(7) 0.7522(8) -0.0018(3) 0.154(3) Uani 0.601(7) 1 d D U P B 1
N18 N 0.8677(4) 0.4574(3) 0.3485(2) 0.1190(12) Uani 1 1 d . . . . .
N15 N 0.6484(4) 1.1043(3) 0.6602(2) 0.1174(12) Uani 1 1 d . . . . .
C8 C 0.2267(3) 0.6187(3) 0.38929(13) 0.0737(7) Uani 1 1 d . . . . .
C9 C 0.3278(3) 0.5237(3) 0.38441(13) 0.0778(8) Uani 1 1 d . . . . .
N16 N 0.7749(4) 0.7849(3) 0.5311(2) 0.1146(11) Uani 1 1 d . . . . .
F7 F 0.1756(7) 0.8999(5) 0.0711(3) 0.154(2) Uani 0.601(7) 1 d D U P B 1
C20 C 0.4855(3) 0.5307(3) 0.18070(15) 0.0819(8) Uani 1 1 d . . . . .
N6 N 0.0286(3) 0.2802(3) 0.26253(14) 0.0899(8) Uani 1 1 d . . . . .
H6 H -0.0209 0.3212 0.2925 0.108 Uiso 1 1 calc R U . . .
C19 C 0.4437(3) 0.4078(3) 0.14980(14) 0.0794(8) Uani 1 1 d . . . . .
F6A F 0.6784(11) 0.1186(13) 0.4409(4) 0.197(5) Uani 0.589(10) 1 d D . P A 1
C14 C 0.1786(3) 0.2344(3) 0.19220(14) 0.0759(8) Uani 1 1 d . . . . .
C15 C 0.2917(3) 0.2598(3) 0.15617(13) 0.0752(8) Uani 1 1 d . . . . .
C7 C 0.1860(4) 0.7028(3) 0.44331(15) 0.0893(9) Uani 1 1 d . . . . .
H7 H 0.2211 0.7003 0.4809 0.107 Uiso 1 1 calc R U . . .
C5 C 0.0393(3) 0.7927(3) 0.38420(15) 0.0843(9) Uani 1 1 d . . . . .
H5A H -0.0239 0.8515 0.3817 0.101 Uiso 1 1 calc R U . . .
C18 C 0.5038(4) 0.3308(4) 0.09833(16) 0.0978(11) Uani 1 1 d . . . . .
H18 H 0.5761 0.3565 0.0791 0.117 Uiso 1 1 calc R U . . .
C38 C 0.7669(4) 0.6518(3) 0.4391(2) 0.1006(11) Uani 1 1 d . . . . .
C13 C 0.1109(4) 0.1293(3) 0.19031(18) 0.0979(11) Uani 1 1 d . . . . .
H13 H 0.1269 0.0527 0.1638 0.117 Uiso 1 1 calc R U . . .
C6 C 0.0924(4) 0.7900(3) 0.43984(16) 0.0955(11) Uani 1 1 d . . . . .
H6A H 0.0647 0.8478 0.4754 0.115 Uiso 1 1 calc R U . . .
C16 C 0.3503(4) 0.1794(3) 0.10453(15) 0.0920(10) Uani 1 1 d . . . . .
H16 H 0.3180 0.1016 0.0897 0.110 Uiso 1 1 calc R U . . .
C37 C 0.7274(4) 0.8949(4) 0.5727(2) 0.1034(12) Uani 1 1 d . . . . .
C17 C 0.4570(4) 0.2178(4) 0.07602(16) 0.1036(12) Uani 1 1 d . . . . .
H17 H 0.4972 0.1658 0.0413 0.124 Uiso 1 1 calc R U . . .
C39 C 0.7365(5) 0.6392(4) 0.3788(2) 0.1195(14) Uani 1 1 d . . . . .
H39 H 0.6811 0.6955 0.3673 0.143 Uiso 1 1 calc R U . . .
F12 F 0.2948(17) 0.8369(11) 0.1433(4) 0.207(5) Uani 0.601(7) 1 d D U P B 1
C40 C 0.8442(5) 0.5653(4) 0.4544(2) 0.1200(14) Uani 1 1 d . . . . .
H40 H 0.8648 0.5702 0.4951 0.144 Uiso 1 1 calc R U . . .
C35 C 0.6470(4) 0.9800(4) 0.5571(2) 0.1130(13) Uani 1 1 d . . . . .
H35 H 0.6178 0.9684 0.5171 0.136 Uiso 1 1 calc R U . . .
C42 C 0.8912(6) 0.4694(4) 0.4066(3) 0.1293(16) Uani 1 1 d . . . . .
H42 H 0.9433 0.4094 0.4168 0.155 Uiso 1 1 calc R U . . .
C10 C 0.4054(4) 0.4886(4) 0.42739(17) 0.1090(13) Uani 1 1 d . . . . .
H10A H 0.4035 0.5214 0.4698 0.131 Uiso 1 1 calc R U . . .
C12 C 0.0150(4) 0.1618(3) 0.2359(2) 0.1042(11) Uani 1 1 d . . . . .
H12 H -0.0477 0.1110 0.2463 0.125 Uiso 1 1 calc R U . . .
C21 C 0.5957(4) 0.5962(4) 0.1740(2) 0.1107(13) Uani 1 1 d . . . . .
H21 H 0.6655 0.5723 0.1456 0.133 Uiso 1 1 calc R U . . .
C41 C 0.7900(6) 0.5413(4) 0.3355(2) 0.1260(16) Uani 1 1 d . . . . .
H41 H 0.7701 0.5337 0.2944 0.151 Uiso 1 1 calc R U . . .
C2 C -0.0479(4) 0.7634(3) 0.24424(17) 0.0926(10) Uani 1 1 d . . . . .
H2 H -0.0943 0.8339 0.2647 0.111 Uiso 1 1 calc R U . . .
C34 C 0.7265(6) 1.0221(4) 0.6741(3) 0.1286(16) Uani 1 1 d . . . . .
H34 H 0.7546 1.0365 0.7144 0.154 Uiso 1 1 calc R U . . .
F1A F 0.7656(9) 0.2069(6) 0.3718(9) 0.259(8) Uani 0.589(10) 1 d D . P A 1
C11 C 0.4851(5) 0.3958(4) 0.39416(19) 0.1144(14) Uani 1 1 d . . . . .
H11 H 0.5493 0.3535 0.4099 0.137 Uiso 1 1 calc R U . . .
F10 F 0.3781(9) 0.6845(7) 0.0630(6) 0.213(4) Uani 0.601(7) 1 d D U P B 1
C33 C 0.6103(5) 1.0835(4) 0.6020(3) 0.1226(15) Uani 1 1 d . . . . .
H33 H 0.5563 1.1415 0.5912 0.147 Uiso 1 1 calc R U . . .
C36 C 0.7698(6) 0.9153(4) 0.6326(3) 0.1266(16) Uani 1 1 d . . . . .
H36 H 0.8251 0.8596 0.6445 0.152 Uiso 1 1 calc R U . . .
C22 C 0.5799(4) 0.7040(4) 0.2180(3) 0.1160(14) Uani 1 1 d . . . . .
H22 H 0.6379 0.7682 0.2253 0.139 Uiso 1 1 calc R U . . .
C1 C -0.0499(4) 0.7066(4) 0.18307(18) 0.0991(11) Uani 1 1 d . . . . .
H1A H -0.0985 0.7314 0.1535 0.119 Uiso 1 1 calc R U . . .
C28A C 0.6768(6) 1.0135(4) 0.1432(2) 0.1123(5) Uani 0.624(6) 1 d DG . P C 1
C30A C 0.7357(5) 1.1251(5) 0.1477(2) 0.1123(5) Uani 0.624(6) 1 d DG . P C 1
H30A H 0.8066 1.1308 0.1216 0.135 Uiso 0.624(6) 1 calc R U P C 1
C32A C 0.6885(6) 1.2281(4) 0.1912(2) 0.1123(5) Uani 0.624(6) 1 d DG . P C 1
H32A H 0.7279 1.3028 0.1942 0.135 Uiso 0.624(6) 1 calc R U P C 1
N14A N 0.5825(6) 1.2196(4) 0.2302(2) 0.1123(5) Uani 0.624(6) 1 d DG . P C 1
C31A C 0.5236(5) 1.1081(5) 0.2257(2) 0.1123(5) Uani 0.624(6) 1 d DG . P C 1
H31A H 0.4527 1.1024 0.2519 0.135 Uiso 0.624(6) 1 calc R U P C 1
C29A C 0.5708(6) 1.0050(4) 0.1822(2) 0.1123(5) Uani 0.624(6) 1 d DG . P C 1
H29A H 0.5314 0.9303 0.1792 0.135 Uiso 0.624(6) 1 calc R U P C 1
F3A F 0.7905(13) 0.0310(9) 0.3075(4) 0.205(4) Uani 0.589(10) 1 d D . P A 1
N13A N 0.7212(7) 0.8968(6) 0.1045(3) 0.1123(5) Uani 0.624(6) 1 d D . P C 1
F4A F 0.7123(9) -0.0557(6) 0.3736(6) 0.171(4) Uani 0.589(10) 1 d D . P A 1
F2A F 0.5975(5) 0.0965(6) 0.3540(3) 0.132(2) Uani 0.589(10) 1 d D . P A 1
C27A C 0.8350(6) 0.7939(4) 0.0226(2) 0.1123(5) Uani 0.624(6) 1 d DG . P C 1
C25A C 0.7737(5) 0.6840(5) 0.0198(2) 0.1123(5) Uani 0.624(6) 1 d DG . P C 1
H25A H 0.7065 0.6798 0.0481 0.135 Uiso 0.624(6) 1 calc R U P C 1
C23A C 0.8130(6) 0.5803(4) -0.0254(2) 0.1123(5) Uani 0.624(6) 1 d DG . P C 1
H23A H 0.7720 0.5068 -0.0273 0.135 Uiso 0.624(6) 1 calc R U P C 1
N11A N 0.9135(6) 0.5867(4) -0.0677(2) 0.1123(5) Uani 0.624(6) 1 d DG . P C 1
C24A C 0.9747(5) 0.6966(5) -0.0649(2) 0.1123(5) Uani 0.624(6) 1 d DG . P C 1
H24A H 1.0419 0.7008 -0.0932 0.135 Uiso 0.624(6) 1 calc R U P C 1
C26A C 0.9354(5) 0.8002(4) -0.0197(2) 0.1123(5) Uani 0.624(6) 1 d DG . P C 1
H26A H 0.9764 0.8738 -0.0178 0.135 Uiso 0.624(6) 1 calc R U P C 1
F5A F 0.8772(7) 0.0691(10) 0.4003(7) 0.222(5) Uani 0.589(10) 1 d D . P A 1
N12A N 0.7979(7) 0.9080(6) 0.0648(3) 0.1123(5) Uani 0.624(6) 1 d D . P C 1
N12B N 0.7406(11) 0.8490(9) 0.0828(4) 0.1123(5) Uani 0.376(6) 1 d D . P C 2
C28B C 0.6960(10) 1.0273(7) 0.1402(4) 0.1123(5) Uani 0.376(6) 1 d DG . P C 2
C30B C 0.7484(8) 1.1419(8) 0.1623(4) 0.1123(5) Uani 0.376(6) 1 d DG . P C 2
H30B H 0.8278 1.1610 0.1457 0.135 Uiso 0.376(6) 1 calc R U P C 2
C32B C 0.6823(10) 1.2280(6) 0.2090(4) 0.1123(5) Uani 0.376(6) 1 d DG . P C 2
H32B H 0.7174 1.3047 0.2238 0.135 Uiso 0.376(6) 1 calc R U P C 2
N14B N 0.5637(10) 1.1996(7) 0.2337(4) 0.1123(5) Uani 0.376(6) 1 d DG . P C 2
C31B C 0.5113(9) 1.0850(8) 0.2117(4) 0.1123(5) Uani 0.376(6) 1 d DG . P C 2
H31B H 0.4319 1.0660 0.2282 0.135 Uiso 0.376(6) 1 calc R U P C 2
C29B C 0.5774(10) 0.9989(6) 0.1649(4) 0.1123(5) Uani 0.376(6) 1 d DG . P C 2
H29B H 0.5423 0.9222 0.1502 0.135 Uiso 0.376(6) 1 calc R U P C 2
N13B N 0.7627(11) 0.9558(9) 0.0848(4) 0.1123(5) Uani 0.376(6) 1 d D . P C 2
C27B C 0.8030(9) 0.7705(7) 0.0302(3) 0.1123(5) Uani 0.376(6) 1 d DG . P C 2
C25B C 0.7295(8) 0.6669(8) 0.0090(4) 0.1123(5) Uani 0.376(6) 1 d DG . P C 2
H25B H 0.6476 0.6605 0.0272 0.135 Uiso 0.376(6) 1 calc R U P C 2
C23B C 0.7784(10) 0.5731(6) -0.0394(4) 0.1123(5) Uani 0.376(6) 1 d DG . P C 2
H23B H 0.7291 0.5038 -0.0536 0.135 Uiso 0.376(6) 1 calc R U P C 2
N11B N 0.9007(10) 0.5827(7) -0.0667(3) 0.1123(5) Uani 0.376(6) 1 d DG . P C 2
C24B C 0.9743(8) 0.6862(8) -0.0455(4) 0.1123(5) Uani 0.376(6) 1 d DG . P C 2
H24B H 1.0562 0.6927 -0.0638 0.135 Uiso 0.376(6) 1 calc R U P C 2
C26B C 0.9254(9) 0.7801(7) 0.0029(4) 0.1123(5) Uani 0.376(6) 1 d DG . P C 2
H26B H 0.9746 0.8494 0.0170 0.135 Uiso 0.376(6) 1 calc R U P C 2
F3B F 0.8799(14) 0.0241(8) 0.3356(6) 0.157(4) Uani 0.411(10) 1 d D . P A 2
P1B P 0.7610(10) 0.0900(8) 0.3780(4) 0.107(3) Uani 0.411(10) 1 d D . P A 2
F4B F 0.784(2) 0.0078(14) 0.4213(6) 0.200(8) Uani 0.411(10) 1 d D . P A 2
F2B F 0.668(2) -0.0027(19) 0.3385(7) 0.288(13) Uani 0.411(10) 1 d D . P A 2
F5B F 0.8565(14) 0.1826(12) 0.4126(4) 0.187(5) Uani 0.411(10) 1 d D . P A 2
F1B F 0.7361(17) 0.1695(13) 0.3347(5) 0.198(7) Uani 0.411(10) 1 d D . P A 2
F6B F 0.6557(17) 0.1571(19) 0.4240(7) 0.231(10) Uani 0.411(10) 1 d D . P A 2
F10A F 0.2780(11) 0.6828(7) 0.1108(4) 0.149(3) Uani 0.399(7) 1 d D U P B 2
F8A F 0.1360(9) 0.8111(15) 0.0928(4) 0.170(4) Uani 0.399(7) 1 d D U P B 2
F9A F 0.2643(15) 0.6917(8) 0.0130(4) 0.150(4) Uani 0.399(7) 1 d D U P B 2
F11A F 0.4357(9) 0.7610(13) 0.0671(5) 0.174(4) Uani 0.399(7) 1 d D U P B 2
F7A F 0.2880(18) 0.8895(9) 0.0421(6) 0.188(4) Uani 0.399(7) 1 d D U P B 2
F12A F 0.3001(18) 0.8851(11) 0.1371(5) 0.152(4) Uani 0.399(7) 1 d D U P B 2

loop_
_atom_site_aniso_label
_atom_site_aniso_U_11
_atom_site_aniso_U_22
_atom_site_aniso_U_33
_atom_site_aniso_U_23
_atom_site_aniso_U_13
_atom_site_aniso_U_12
Fe1 0.0768(3) 0.0592(2) 0.0565(2) -0.00247(17) 0.00926(18) 0.01583(19)
P1A 0.0888(16) 0.0714(16) 0.105(3) 0.0152(15) 0.0070(14) 0.0132(12)
P2 0.1265(9) 0.0873(6) 0.1212(9) -0.0033(6) 0.0349(7) -0.0078(6)
N8 0.0813(15) 0.0664(13) 0.0544(11) 0.0015(10) 0.0065(10) 0.0181(11)
N9 0.0838(16) 0.0714(14) 0.0795(15) 0.0076(12) 0.0088(13) 0.0066(12)
N4 0.0874(16) 0.0728(14) 0.0644(13) 0.0021(11) -0.0018(12) 0.0183(12)
N3 0.0718(13) 0.0606(12) 0.0596(12) -0.0012(9) 0.0074(10) 0.0105(10)
N7 0.0856(16) 0.0662(13) 0.0712(14) 0.0027(11) 0.0122(12) 0.0102(12)
N2 0.0851(16) 0.0662(13) 0.0614(13) 0.0042(10) 0.0030(11) 0.0151(11)
N17 0.116(3) 0.087(2) 0.115(3) 0.0019(19) 0.027(2) 0.0024(18)
N5 0.0969(19) 0.0849(17) 0.0851(18) 0.0035(14) -0.0025(15) 0.0316(15)
F11 0.149(4) 0.136(4) 0.138(4) 0.005(3) 0.015(3) -0.044(4)
C3 0.0716(16) 0.0629(15) 0.0722(16) 0.0032(12) 0.0089(13) 0.0102(12)
N1 0.1002(19) 0.0879(17) 0.0652(14) 0.0069(12) -0.0016(13) 0.0171(15)
F8 0.146(4) 0.118(4) 0.194(6) 0.045(4) 0.041(4) -0.025(3)
C4 0.0720(16) 0.0597(14) 0.0667(15) -0.0010(11) 0.0091(13) 0.0083(12)
N10 0.097(2) 0.0738(16) 0.105(2) 0.0077(15) 0.0078(17) -0.0015(14)
F9 0.142(4) 0.162(6) 0.124(4) -0.026(3) 0.040(3) -0.027(4)
N18 0.134(3) 0.088(2) 0.119(3) -0.001(2) 0.043(2) -0.005(2)
N15 0.111(3) 0.087(2) 0.132(3) -0.012(2) 0.027(2) -0.0124(19)
C8 0.0788(18) 0.0727(16) 0.0593(15) -0.0017(12) 0.0048(13) 0.0064(14)
C9 0.0833(19) 0.0789(18) 0.0618(15) 0.0007(13) -0.0022(14) 0.0109(15)
N16 0.113(3) 0.090(2) 0.122(3) -0.006(2) 0.016(2) 0.0079(18)
F7 0.171(5) 0.093(3) 0.169(5) -0.015(3) 0.022(4) 0.015(3)
C20 0.0809(19) 0.086(2) 0.0762(18) 0.0176(15) 0.0102(15) 0.0141(16)
N6 0.0915(19) 0.0820(17) 0.0877(18) 0.0074(14) 0.0172(15) 0.0071(14)
C19 0.0836(19) 0.087(2) 0.0623(15) 0.0123(14) 0.0143(14) 0.0168(16)
F6A 0.184(8) 0.297(14) 0.082(3) -0.006(6) -0.006(4) 0.012(8)
C14 0.0871(19) 0.0634(15) 0.0677(16) 0.0001(12) -0.0004(14) 0.0130(14)
C15 0.0887(19) 0.0680(16) 0.0594(14) 0.0000(12) 0.0025(14) 0.0195(14)
C7 0.100(2) 0.092(2) 0.0607(16) -0.0079(15) 0.0040(15) 0.0139(18)
C5 0.085(2) 0.0723(17) 0.080(2) -0.0080(14) 0.0132(16) 0.0156(15)
C18 0.103(3) 0.107(3) 0.0731(19) 0.0059(18) 0.0253(18) 0.021(2)
C38 0.105(3) 0.074(2) 0.111(3) 0.0048(19) 0.028(2) -0.0033(19)
C13 0.112(3) 0.0701(19) 0.097(2) -0.0046(17) 0.004(2) 0.0026(18)
C6 0.107(3) 0.087(2) 0.0700(19) -0.0196(16) 0.0171(18) 0.0141(19)
C16 0.116(3) 0.0774(19) 0.0664(17) -0.0102(14) 0.0007(18) 0.0269(18)
C37 0.098(3) 0.082(2) 0.114(3) -0.004(2) 0.019(2) -0.005(2)
C17 0.119(3) 0.110(3) 0.0649(18) -0.0052(18) 0.0253(19) 0.032(2)
C39 0.136(4) 0.095(3) 0.117(3) 0.011(2) 0.024(3) 0.008(3)
F12 0.258(9) 0.226(11) 0.130(5) 0.030(5) 0.026(4) -0.021(8)
C40 0.138(4) 0.095(3) 0.115(3) 0.007(2) 0.015(3) 0.007(3)
C35 0.105(3) 0.094(3) 0.121(3) -0.006(2) 0.008(2) 0.003(2)
C42 0.142(4) 0.088(3) 0.142(4) 0.005(3) 0.022(3) 0.016(3)
C10 0.115(3) 0.132(3) 0.070(2) 0.009(2) -0.0113(19) 0.034(3)
C12 0.111(3) 0.081(2) 0.111(3) 0.009(2) 0.012(2) -0.009(2)
C21 0.090(2) 0.112(3) 0.127(3) 0.027(3) 0.032(2) 0.000(2)
C41 0.150(4) 0.099(3) 0.116(3) 0.006(2) 0.037(3) 0.003(3)
C2 0.099(2) 0.082(2) 0.090(2) 0.0109(17) 0.0060(18) 0.0314(18)
C34 0.149(4) 0.099(3) 0.119(3) -0.007(3) 0.012(3) -0.008(3)
F1A 0.149(6) 0.086(4) 0.56(2) 0.107(9) -0.006(12) -0.016(4)
C11 0.117(3) 0.128(3) 0.090(3) 0.014(2) -0.018(2) 0.043(3)
F10 0.165(6) 0.130(5) 0.328(11) 0.035(6) 0.013(6) 0.028(4)
C33 0.113(3) 0.088(3) 0.149(4) -0.001(3) 0.010(3) 0.007(2)
C36 0.149(4) 0.094(3) 0.122(4) 0.000(2) 0.003(3) 0.009(3)
C22 0.099(3) 0.096(3) 0.151(4) 0.029(3) 0.017(3) -0.010(2)
C1 0.103(3) 0.104(3) 0.090(2) 0.024(2) -0.0034(19) 0.030(2)
C28A 0.1386(12) 0.0992(8) 0.0852(9) -0.0025(7) -0.0147(8) 0.0211(8)
C30A 0.1386(12) 0.0992(8) 0.0852(9) -0.0025(7) -0.0147(8) 0.0211(8)
C32A 0.1386(12) 0.0992(8) 0.0852(9) -0.0025(7) -0.0147(8) 0.0211(8)
N14A 0.1386(12) 0.0992(8) 0.0852(9) -0.0025(7) -0.0147(8) 0.0211(8)
C31A 0.1386(12) 0.0992(8) 0.0852(9) -0.0025(7) -0.0147(8) 0.0211(8)
C29A 0.1386(12) 0.0992(8) 0.0852(9) -0.0025(7) -0.0147(8) 0.0211(8)
F3A 0.227(9) 0.227(9) 0.156(7) 0.052(6) 0.101(7) 0.086(7)
N13A 0.1386(12) 0.0992(8) 0.0852(9) -0.0025(7) -0.0147(8) 0.0211(8)
F4A 0.210(7) 0.097(4) 0.213(10) 0.050(5) -0.012(7) -0.005(4)
F2A 0.106(3) 0.154(5) 0.139(5) 0.044(4) -0.011(3) 0.008(3)
C27A 0.1386(12) 0.0992(8) 0.0852(9) -0.0025(7) -0.0147(8) 0.0211(8)
C25A 0.1386(12) 0.0992(8) 0.0852(9) -0.0025(7) -0.0147(8) 0.0211(8)
C23A 0.1386(12) 0.0992(8) 0.0852(9) -0.0025(7) -0.0147(8) 0.0211(8)
N11A 0.1386(12) 0.0992(8) 0.0852(9) -0.0025(7) -0.0147(8) 0.0211(8)
C24A 0.1386(12) 0.0992(8) 0.0852(9) -0.0025(7) -0.0147(8) 0.0211(8)
C26A 0.1386(12) 0.0992(8) 0.0852(9) -0.0025(7) -0.0147(8) 0.0211(8)
F5A 0.111(5) 0.203(10) 0.322(15) 0.005(10) -0.079(7) 0.032(5)
N12A 0.1386(12) 0.0992(8) 0.0852(9) -0.0025(7) -0.0147(8) 0.0211(8)
N12B 0.1386(12) 0.0992(8) 0.0852(9) -0.0025(7) -0.0147(8) 0.0211(8)
C28B 0.1386(12) 0.0992(8) 0.0852(9) -0.0025(7) -0.0147(8) 0.0211(8)
C30B 0.1386(12) 0.0992(8) 0.0852(9) -0.0025(7) -0.0147(8) 0.0211(8)
C32B 0.1386(12) 0.0992(8) 0.0852(9) -0.0025(7) -0.0147(8) 0.0211(8)
N14B 0.1386(12) 0.0992(8) 0.0852(9) -0.0025(7) -0.0147(8) 0.0211(8)
C31B 0.1386(12) 0.0992(8) 0.0852(9) -0.0025(7) -0.0147(8) 0.0211(8)
C29B 0.1386(12) 0.0992(8) 0.0852(9) -0.0025(7) -0.0147(8) 0.0211(8)
N13B 0.1386(12) 0.0992(8) 0.0852(9) -0.0025(7) -0.0147(8) 0.0211(8)
C27B 0.1386(12) 0.0992(8) 0.0852(9) -0.0025(7) -0.0147(8) 0.0211(8)
C25B 0.1386(12) 0.0992(8) 0.0852(9) -0.0025(7) -0.0147(8) 0.0211(8)
C23B 0.1386(12) 0.0992(8) 0.0852(9) -0.0025(7) -0.0147(8) 0.0211(8)
N11B 0.1386(12) 0.0992(8) 0.0852(9) -0.0025(7) -0.0147(8) 0.0211(8)
C24B 0.1386(12) 0.0992(8) 0.0852(9) -0.0025(7) -0.0147(8) 0.0211(8)
C26B 0.1386(12) 0.0992(8) 0.0852(9) -0.0025(7) -0.0147(8) 0.0211(8)
F3B 0.194(10) 0.111(5) 0.154(9) 0.024(5) 0.067(7) 0.060(6)
P1B 0.137(6) 0.102(4) 0.074(3) 0.011(2) 0.007(3) 0.021(3)
F4B 0.300(18) 0.172(11) 0.154(9) 0.102(9) 0.076(11) 0.069(13)
F2B 0.39(3) 0.29(3) 0.162(12) -0.006(14) -0.051(17) -0.19(3)
F5B 0.245(13) 0.162(10) 0.131(7) -0.012(6) -0.024(7) -0.024(9)
F1B 0.257(16) 0.235(15) 0.134(7) 0.103(9) -0.046(8) 0.050(11)
F6B 0.206(13) 0.308(17) 0.160(14) 0.042(12) 0.041(11) 0.172(14)
F10A 0.206(8) 0.130(5) 0.119(5) 0.045(4) 0.012(5) -0.002(5)
F8A 0.141(5) 0.223(11) 0.137(6) 0.034(7) 0.023(4) 0.012(6)
F9A 0.224(9) 0.109(5) 0.110(5) 0.013(4) 0.014(5) -0.014(6)
F11A 0.136(5) 0.184(9) 0.178(8) 0.003(7) 0.035(5) 0.010(5)
F7A 0.253(12) 0.124(6) 0.193(8) 0.055(6) 0.030(8) 0.015(7)
F12A 0.182(8) 0.111(6) 0.138(6) -0.011(4) 0.018(5) 0.022(5)

loop_
_atom_type_symbol
_atom_type_description
_atom_type_scat_dispersion_real
_atom_type_scat_dispersion_imag
_atom_type_scat_source
C C 0.0181 0.0091 'International Tables Vol C Tables 4.2.6.8 and 6.1.1.4'
H H 0.0000 0.0000 'International Tables Vol C Tables 4.2.6.8 and 6.1.1.4'
N N 0.0311 0.0180 'International Tables Vol C Tables 4.2.6.8 and 6.1.1.4'
F F 0.0727 0.0534 'International Tables Vol C Tables 4.2.6.8 and 6.1.1.4'
P P 0.2955 0.4335 'International Tables Vol C Tables 4.2.6.8 and 6.1.1.4'
Fe Fe -1.1336 3.1974 'International Tables Vol C Tables 4.2.6.8 and 6.1.1.4'

loop_
_exptl_crystal_face_index_h
_exptl_crystal_face_index_k
_exptl_crystal_face_index_l
_exptl_crystal_face_perp_dist
-1 6 -11 0.1353
-4 -5 -4 0.1313
-5 4 -6 0.1354
4 6 3 0.1765
0 -5 12 0.1135
1 -6 12 0.1137
-3 6 -5 0.2166
-4 2 8 0.2009
6 0 6 0.0460
0 7 -1 0.2408
3 1 -13 0.1164
-3 -2 13 0.1335
-6 0 -6 0.0518

loop_
_geom_angle_atom_site_label_1
_geom_angle_atom_site_label_2
_geom_angle_atom_site_label_3
_geom_angle
_geom_angle_site_symmetry_1
_geom_angle_site_symmetry_3
_geom_angle_publ_flag
N8 Fe1 N9 74.54(10) . . ?
N8 Fe1 N4 99.29(9) . . ?
N8 Fe1 N3 171.38(9) . . ?
N8 Fe1 N7 74.72(10) . . ?
N8 Fe1 N2 112.41(9) . . ?
N9 Fe1 N4 90.25(11) . . ?
N9 Fe1 N7 149.25(9) . . ?
N3 Fe1 N9 99.91(9) . . ?
N3 Fe1 N4 73.87(9) . . ?
N3 Fe1 N7 110.71(9) . . ?
N3 Fe1 N2 74.47(9) . . ?
N7 Fe1 N4 95.43(10) . . ?
N2 Fe1 N9 96.94(10) . . ?
N2 Fe1 N4 148.28(9) . . ?
N2 Fe1 N7 93.94(10) . . ?
F1A P1A F6A 92.6(9) . . ?
F1A P1A F3A 90.4(8) . . ?
F1A P1A F4A 177.4(10) . . ?
F1A P1A F2A 87.9(5) . . ?
F1A P1A F5A 89.4(7) . . ?
F3A P1A F6A 175.6(8) . . ?
F3A P1A F4A 87.3(6) . . ?
F3A P1A F2A 92.4(6) . . ?
F3A P1A F5A 92.7(7) . . ?
F4A P1A F6A 89.6(7) . . ?
F4A P1A F2A 91.1(5) . . ?
F4A P1A F5A 91.8(6) . . ?
F2A P1A F6A 84.6(5) . . ?
F5A P1A F6A 90.5(7) . . ?
F5A P1A F2A 174.2(6) . . ?
F11 P2 F9 86.8(3) . . ?
F11 P2 F7 87.2(4) . . ?
F8 P2 F11 168.2(4) . . ?
F8 P2 F9 83.1(4) . . ?
F8 P2 F7 85.5(3) . . ?
F7 P2 F9 82.9(4) . . ?
F12 P2 F11 91.4(6) . . ?
F12 P2 F8 98.0(6) . . ?
F12 P2 F9 174.6(6) . . ?
F12 P2 F7 91.9(6) . . ?
F10 P2 F11 90.3(4) . . ?
F10 P2 F8 95.4(4) . . ?
F10 P2 F9 87.9(5) . . ?
F10 P2 F7 170.6(6) . . ?
F10 P2 F12 97.2(7) . . ?
F8A P2 F10A 85.4(6) . . ?
F8A P2 F9A 98.6(7) . . ?
F8A P2 F11A 166.7(6) . . ?
F8A P2 F12A 82.3(8) . . ?
F9A P2 F10A 89.1(5) . . ?
F9A P2 F11A 89.0(7) . . ?
F9A P2 F12A 176.3(7) . . ?
F11A P2 F10A 83.9(6) . . ?
F7A P2 F10A 176.1(7) . . ?
F7A P2 F8A 96.1(8) . . ?
F7A P2 F9A 94.3(6) . . ?
F7A P2 F11A 94.2(8) . . ?
F7A P2 F12A 89.1(7) . . ?
F12A P2 F10A 87.4(6) . . ?
F12A P2 F11A 89.4(8) . . ?
C19 N8 Fe1 119.6(2) . . ?
C15 N8 Fe1 119.6(2) . . ?
C15 N8 C19 120.8(2) . . ?
N10 N9 Fe1 138.3(2) . . ?
C20 N9 Fe1 115.4(2) . . ?
C20 N9 N10 105.4(3) . . ?
N5 N4 Fe1 139.0(2) . . ?
C9 N4 Fe1 115.37(19) . . ?
C9 N4 N5 105.7(3) . . ?
C4 N3 Fe1 119.01(19) . . ?
C4 N3 C8 120.8(2) . . ?
C8 N3 Fe1 120.11(18) . . ?
N6 N7 Fe1 139.6(2) . . ?
N6 N7 C14 105.3(3) . . ?
C14 N7 Fe1 114.5(2) . . ?
C3 N2 Fe1 115.8(2) . . ?
N1 N2 Fe1 137.64(19) . . ?
N1 N2 C3 106.0(2) . . ?
N16 N17 C38 113.6(4) . . ?
N4 N5 H5 124.2 . . ?
C11 N5 N4 111.5(3) . . ?
C11 N5 H5 124.2 . . ?
N2 C3 C4 116.4(2) . . ?
N2 C3 C2 110.1(3) . . ?
C2 C3 C4 133.5(3) . . ?
N2 N1 H1 124.6 . . ?
N2 N1 C1 110.8(3) . . ?
C1 N1 H1 124.6 . . ?
N3 C4 C3 113.8(2) . . ?
N3 C4 C5 120.8(3) . . ?
C5 C4 C3 125.4(3) . . ?
N9 N10 H10 124.4 . . ?
C22 N10 N9 111.3(3) . . ?
C22 N10 H10 124.4 . . ?
C42 N18 C41 116.4(4) . . ?
C34 N15 C33 117.2(4) . . ?
N3 C8 C9 113.5(2) . . ?
N3 C8 C7 121.0(3) . . ?
C7 C8 C9 125.5(3) . . ?
N4 C9 C8 117.1(3) . . ?
N4 C9 C10 109.8(3) . . ?
C10 C9 C8 133.1(3) . . ?
N17 N16 C37 113.1(4) . . ?
N9 C20 C19 116.5(3) . . ?
N9 C20 C21 110.5(3) . . ?
C21 C20 C19 133.0(3) . . ?
N7 N6 H6 124.1 . . ?
N7 N6 C12 111.7(3) . . ?
C12 N6 H6 124.1 . . ?
N8 C19 C20 113.5(3) . . ?
N8 C19 C18 120.3(3) . . ?
C18 C19 C20 126.1(3) . . ?
N7 C14 C15 117.2(3) . . ?
N7 C14 C13 110.7(3) . . ?
C13 C14 C15 132.1(3) . . ?
N8 C15 C14 113.6(2) . . ?
N8 C15 C16 120.5(3) . . ?
C16 C15 C14 125.9(3) . . ?
C8 C7 H7 120.8 . . ?
C6 C7 C8 118.4(3) . . ?
C6 C7 H7 120.8 . . ?
C4 C5 H5A 120.9 . . ?
C6 C5 C4 118.3(3) . . ?
C6 C5 H5A 120.9 . . ?
C19 C18 H18 120.1 . . ?
C17 C18 C19 119.7(4) . . ?
C17 C18 H18 120.1 . . ?
C39 C38 N17 116.8(4) . . ?
C40 C38 N17 123.9(4) . . ?
C40 C38 C39 119.2(4) . . ?
C14 C13 H13 127.4 . . ?
C12 C13 C14 105.2(3) . . ?
C12 C13 H13 127.4 . . ?
C7 C6 C5 120.7(3) . . ?
C7 C6 H6A 119.6 . . ?
C5 C6 H6A 119.6 . . ?
C15 C16 H16 120.8 . . ?
C17 C16 C15 118.5(3) . . ?
C17 C16 H16 120.8 . . ?
C35 C37 N16 124.8(5) . . ?
C35 C37 C36 119.3(4) . . ?
C36 C37 N16 115.9(4) . . ?
C18 C17 C16 120.2(3) . . ?
C18 C17 H17 119.9 . . ?
C16 C17 H17 119.9 . . ?
C38 C39 H39 120.9 . . ?
C38 C39 C41 118.2(5) . . ?
C41 C39 H39 120.9 . . ?
C38 C40 H40 121.4 . . ?
C38 C40 C42 117.3(5) . . ?
C42 C40 H40 121.4 . . ?
C37 C35 H35 120.7 . . ?
C37 C35 C33 118.5(5) . . ?
C33 C35 H35 120.7 . . ?
N18 C42 C40 124.7(5) . . ?
N18 C42 H42 117.6 . . ?
C40 C42 H42 117.6 . . ?
C9 C10 H10A 127.3 . . ?
C11 C10 C9 105.4(3) . . ?
C11 C10 H10A 127.3 . . ?
N6 C12 C13 107.1(4) . . ?
N6 C12 H12 126.4 . . ?
C13 C12 H12 126.4 . . ?
C20 C21 H21 127.4 . . ?
C22 C21 C20 105.1(4) . . ?
C22 C21 H21 127.4 . . ?
N18 C41 C39 124.0(5) . . ?
N18 C41 H41 118.0 . . ?
C39 C41 H41 118.0 . . ?
C3 C2 H2 127.2 . . ?
C1 C2 C3 105.6(3) . . ?
C1 C2 H2 127.2 . . ?
N15 C34 H34 117.8 . . ?
N15 C34 C36 124.4(5) . . ?
C36 C34 H34 117.8 . . ?
N5 C11 C10 107.6(3) . . ?
N5 C11 H11 126.2 . . ?
C10 C11 H11 126.2 . . ?
N15 C33 C35 123.2(5) . . ?
N15 C33 H33 118.4 . . ?
C35 C33 H33 118.4 . . ?
C37 C36 H36 121.3 . . ?
C34 C36 C37 117.3(5) . . ?
C34 C36 H36 121.3 . . ?
N10 C22 C21 107.7(4) . . ?
N10 C22 H22 126.2 . . ?
C21 C22 H22 126.2 . . ?
N1 C1 C2 107.6(3) . . ?
N1 C1 H1A 126.2 . . ?
C2 C1 H1A 126.2 . . ?
C30A C28A C29A 120.0 . . ?
C30A C28A N13A 126.6(5) . . ?
C29A C28A N13A 113.2(5) . . ?
C28A C30A H30A 120.0 . . ?
C28A C30A C32A 120.0 . . ?
C32A C30A H30A 120.0 . . ?
C30A C32A H32A 120.0 . . ?
N14A C32A C30A 120.0 . . ?
N14A C32A H32A 120.0 . . ?
C32A N14A C31A 120.0 . . ?
N14A C31A H31A 120.0 . . ?
N14A C31A C29A 120.0 . . ?
C29A C31A H31A 120.0 . . ?
C28A C29A H29A 120.0 . . ?
C31A C29A C28A 120.0 . . ?
C31A C29A H29A 120.0 . . ?
N12A N13A C28A 111.8(7) . . ?
C25A C27A C26A 120.0 . . ?
C25A C27A N12A 124.9(4) . . ?
C26A C27A N12A 115.0(4) . . ?
C27A C25A H25A 120.0 . . ?
C23A C25A C27A 120.0 . . ?
C23A C25A H25A 120.0 . . ?
C25A C23A H23A 120.0 . . ?
C25A C23A N11A 120.0 . . ?
N11A C23A H23A 120.0 . . ?
C23A N11A C24A 120.0 . . ?
N11A C24A H24A 120.0 . . ?
N11A C24A C26A 120.0 . . ?
C26A C24A H24A 120.0 . . ?
C27A C26A H26A 120.0 . . ?
C24A C26A C27A 120.0 . . ?
C24A C26A H26A 120.0 . . ?
N13A N12A C27A 112.9(7) . . ?
N13B N12B C27B 110.9(11) . . ?
C30B C28B C29B 120.0 . . ?
C30B C28B N13B 113.6(7) . . ?
C29B C28B N13B 125.5(7) . . ?
C28B C30B H30B 120.0 . . ?
C32B C30B C28B 120.0 . . ?
C32B C30B H30B 120.0 . . ?
C30B C32B H32B 120.0 . . ?
C30B C32B N14B 120.0 . . ?
N14B C32B H32B 120.0 . . ?
C31B N14B C32B 120.0 . . ?
N14B C31B H31B 120.0 . . ?
N14B C31B C29B 120.0 . . ?
C29B C31B H31B 120.0 . . ?
C28B C29B H29B 120.0 . . ?
C31B C29B C28B 120.0 . . ?
C31B C29B H29B 120.0 . . ?
N12B N13B C28B 106.3(11) . . ?
C25B C27B N12B 110.6(7) . . ?
C25B C27B C26B 120.0 . . ?
C26B C27B N12B 129.2(7) . . ?
C27B C25B H25B 120.0 . . ?
C27B C25B C23B 120.0 . . ?
C23B C25B H25B 120.0 . . ?
C25B C23B H23B 120.0 . . ?
N11B C23B C25B 120.0 . . ?
N11B C23B H23B 120.0 . . ?
C24B N11B C23B 120.0 . . ?
N11B C24B H24B 120.0 . . ?
N11B C24B C26B 120.0 . . ?
C26B C24B H24B 120.0 . . ?
C27B C26B H26B 120.0 . . ?
C24B C26B C27B 120.0 . . ?
C24B C26B H26B 120.0 . . ?
F4B P1B F3B 89.4(7) . . ?
F4B P1B F2B 91.8(10) . . ?
F2B P1B F3B 88.8(10) . . ?
F5B P1B F3B 88.6(8) . . ?
F5B P1B F4B 91.3(10) . . ?
F5B P1B F2B 175.9(9) . . ?
F1B P1B F3B 90.6(8) . . ?
F1B P1B F4B 178.9(13) . . ?
F1B P1B F2B 87.1(11) . . ?
F1B P1B F5B 89.8(8) . . ?
F1B P1B F6B 92.3(9) . . ?
F6B P1B F3B 174.4(11) . . ?
F6B P1B F4B 87.7(8) . . ?
F6B P1B F2B 96.1(12) . . ?
F6B P1B F5B 86.6(11) . . ?

loop_
_geom_bond_atom_site_label_1
_geom_bond_atom_site_label_2
_geom_bond_distance
_geom_bond_site_symmetry_2
_geom_bond_publ_flag
Fe1 N8 2.110(2) . ?
Fe1 N9 2.187(3) . ?
Fe1 N4 2.207(2) . ?
Fe1 N3 2.121(2) . ?
Fe1 N7 2.194(3) . ?
Fe1 N2 2.167(2) . ?
P1A F6A 1.556(8) . ?
P1A F1A 1.507(7) . ?
P1A F3A 1.530(8) . ?
P1A F4A 1.536(7) . ?
P1A F2A 1.552(7) . ?
P1A F5A 1.542(7) . ?
P2 F11 1.606(5) . ?
P2 F8 1.564(5) . ?
P2 F9 1.638(7) . ?
P2 F7 1.634(6) . ?
P2 F12 1.549(9) . ?
P2 F10 1.508(7) . ?
P2 F10A 1.643(7) . ?
P2 F8A 1.520(9) . ?
P2 F9A 1.525(9) . ?
P2 F11A 1.604(9) . ?
P2 F7A 1.463(9) . ?
P2 F12A 1.592(10) . ?
N8 C19 1.341(4) . ?
N8 C15 1.337(4) . ?
N9 N10 1.346(4) . ?
N9 C20 1.336(4) . ?
N4 N5 1.344(4) . ?
N4 C9 1.334(4) . ?
N3 C4 1.339(4) . ?
N3 C8 1.342(4) . ?
N7 N6 1.334(4) . ?
N7 C14 1.338(4) . ?
N2 C3 1.339(3) . ?
N2 N1 1.335(4) . ?
N17 N16 1.227(5) . ?
N17 C38 1.439(5) . ?
N5 H5 0.8600 . ?
N5 C11 1.320(5) . ?
C3 C4 1.457(4) . ?
C3 C2 1.377(5) . ?
N1 H1 0.8600 . ?
N1 C1 1.340(4) . ?
C4 C5 1.397(4) . ?
N10 H10 0.8600 . ?
N10 C22 1.326(5) . ?
N18 C42 1.301(7) . ?
N18 C41 1.318(6) . ?
N15 C34 1.313(6) . ?
N15 C33 1.335(7) . ?
C8 C9 1.458(4) . ?
C8 C7 1.389(4) . ?
C9 C10 1.387(5) . ?
N16 C37 1.424(5) . ?
C20 C19 1.467(5) . ?
C20 C21 1.380(5) . ?
N6 H6 0.8600 . ?
N6 C12 1.336(5) . ?
C19 C18 1.381(4) . ?
C14 C15 1.461(5) . ?
C14 C13 1.377(5) . ?
C15 C16 1.393(4) . ?
C7 H7 0.9300 . ?
C7 C6 1.377(5) . ?
C5 H5A 0.9300 . ?
C5 C6 1.378(5) . ?
C18 H18 0.9300 . ?
C18 C17 1.353(6) . ?
C38 C39 1.367(7) . ?
C38 C40 1.359(6) . ?
C13 H13 0.9300 . ?
C13 C12 1.370(5) . ?
C6 H6A 0.9300 . ?
C16 H16 0.9300 . ?
C16 C17 1.376(6) . ?
C37 C35 1.369(6) . ?
C37 C36 1.386(7) . ?
C17 H17 0.9300 . ?
C39 H39 0.9300 . ?
C39 C41 1.371(6) . ?
C40 H40 0.9300 . ?
C40 C42 1.390(6) . ?
C35 H35 0.9300 . ?
C35 C33 1.380(6) . ?
C42 H42 0.9300 . ?
C10 H10A 0.9300 . ?
C10 C11 1.365(5) . ?
C12 H12 0.9300 . ?
C21 H21 0.9300 . ?
C21 C22 1.369(6) . ?
C41 H41 0.9300 . ?
C2 H2 0.9300 . ?
C2 C1 1.362(5) . ?
C34 H34 0.9300 . ?
C34 C36 1.385(6) . ?
C11 H11 0.9300 . ?
C33 H33 0.9300 . ?
C36 H36 0.9300 . ?
C22 H22 0.9300 . ?
C1 H1A 0.9300 . ?
C28A C30A 1.3900 . ?
C28A C29A 1.3900 . ?
C28A N13A 1.446(7) . ?
C30A H30A 0.9300 . ?
C30A C32A 1.3900 . ?
C32A H32A 0.9300 . ?
C32A N14A 1.3900 . ?
N14A C31A 1.3900 . ?
C31A H31A 0.9300 . ?
C31A C29A 1.3900 . ?
C29A H29A 0.9300 . ?
N13A N12A 1.199(10) . ?
C27A C25A 1.3900 . ?
C27A C26A 1.3900 . ?
C27A N12A 1.435(6) . ?
C25A H25A 0.9300 . ?
C25A C23A 1.3900 . ?
C23A H23A 0.9300 . ?
C23A N11A 1.3900 . ?
N11A C24A 1.3900 . ?
C24A H24A 0.9300 . ?
C24A C26A 1.3900 . ?
C26A H26A 0.9300 . ?
N12B N13B 1.224(15) . ?
N12B C27B 1.415(11) . ?
C28B C30B 1.3900 . ?
C28B C29B 1.3900 . ?
C28B N13B 1.447(11) . ?
C30B H30B 0.9300 . ?
C30B C32B 1.3900 . ?
C32B H32B 0.9300 . ?
C32B N14B 1.3900 . ?
N14B C31B 1.3900 . ?
C31B H31B 0.9300 . ?
C31B C29B 1.3900 . ?
C29B H29B 0.9300 . ?
C27B C25B 1.3900 . ?
C27B C26B 1.3900 . ?
C25B H25B 0.9300 . ?
C25B C23B 1.3900 . ?
C23B H23B 0.9300 . ?
C23B N11B 1.3900 . ?
N11B C24B 1.3900 . ?
C24B H24B 0.9300 . ?
C24B C26B 1.3900 . ?
C26B H26B 0.9300 . ?
F3B P1B 1.573(9) . ?
P1B F4B 1.521(9) . ?
P1B F2B 1.549(10) . ?
P1B F5B 1.521(10) . ?
P1B F1B 1.502(9) . ?
P1B F6B 1.520(10) . ?

loop_
_geom_torsion_atom_site_label_1
_geom_torsion_atom_site_label_2
_geom_torsion_atom_site_label_3
_geom_torsion_atom_site_label_4
_geom_torsion
_geom_torsion_site_symmetry_1
_geom_torsion_site_symmetry_2
_geom_torsion_site_symmetry_3
_geom_torsion_site_symmetry_4
_geom_torsion_publ_flag
Fe1 N8 C19 C20 4.0(4) . . . . ?
Fe1 N8 C19 C18 -177.1(3) . . . . ?
Fe1 N8 C15 C14 -2.4(3) . . . . ?
Fe1 N8 C15 C16 177.4(2) . . . . ?
Fe1 N9 N10 C22 168.1(3) . . . . ?
Fe1 N9 C20 C19 6.7(4) . . . . ?
Fe1 N9 C20 C21 -171.1(3) . . . . ?
Fe1 N4 N5 C11 -179.6(3) . . . . ?
Fe1 N4 C9 C8 -1.8(4) . . . . ?
Fe1 N4 C9 C10 179.1(3) . . . . ?
Fe1 N3 C4 C3 2.1(3) . . . . ?
Fe1 N3 C4 C5 -177.6(2) . . . . ?
Fe1 N3 C8 C9 -0.6(4) . . . . ?
Fe1 N3 C8 C7 178.4(3) . . . . ?
Fe1 N7 N6 C12 -169.8(3) . . . . ?
Fe1 N7 C14 C15 -6.5(3) . . . . ?
Fe1 N7 C14 C13 172.5(2) . . . . ?
Fe1 N2 C3 C4 -7.5(4) . . . . ?
Fe1 N2 C3 C2 172.0(2) . . . . ?
Fe1 N2 N1 C1 -169.6(3) . . . . ?
N8 C19 C18 C17 -1.2(6) . . . . ?
N8 C15 C16 C17 0.5(5) . . . . ?
N9 N10 C22 C21 0.0(5) . . . . ?
N9 C20 C19 N8 -7.0(4) . . . . ?
N9 C20 C19 C18 174.2(3) . . . . ?
N9 C20 C21 C22 -0.3(5) . . . . ?
N4 N5 C11 C10 0.4(6) . . . . ?
N4 C9 C10 C11 1.0(5) . . . . ?
N3 C4 C5 C6 -0.4(5) . . . . ?
N3 C8 C9 N4 1.6(4) . . . . ?
N3 C8 C9 C10 -179.6(4) . . . . ?
N3 C8 C7 C6 -1.2(5) . . . . ?
N7 N6 C12 C13 -0.1(5) . . . . ?
N7 C14 C15 N8 5.9(4) . . . . ?
N7 C14 C15 C16 -173.9(3) . . . . ?
N7 C14 C13 C12 0.6(4) . . . . ?
N2 C3 C4 N3 3.7(4) . . . . ?
N2 C3 C4 C5 -176.7(3) . . . . ?
N2 C3 C2 C1 0.5(4) . . . . ?
N2 N1 C1 C2 -0.7(5) . . . . ?
N17 N16 C37 C35 -15.1(6) . . . . ?
N17 N16 C37 C36 166.2(4) . . . . ?
N17 C38 C39 C41 176.7(4) . . . . ?
N17 C38 C40 C42 -177.4(4) . . . . ?
N5 N4 C9 C8 178.3(3) . . . . ?
N5 N4 C9 C10 -0.8(4) . . . . ?
C3 N2 N1 C1 1.0(4) . . . . ?
C3 C4 C5 C6 180.0(3) . . . . ?
C3 C2 C1 N1 0.1(5) . . . . ?
N1 N2 C3 C4 179.6(3) . . . . ?
N1 N2 C3 C2 -0.9(4) . . . . ?
C4 N3 C8 C9 -178.2(3) . . . . ?
C4 N3 C8 C7 0.8(5) . . . . ?
C4 C3 C2 C1 179.9(4) . . . . ?
C4 C5 C6 C7 0.0(6) . . . . ?
N10 N9 C20 C19 178.1(3) . . . . ?
N10 N9 C20 C21 0.3(4) . . . . ?
N15 C34 C36 C37 0.1(8) . . . . ?
C8 N3 C4 C3 179.7(3) . . . . ?
C8 N3 C4 C5 0.0(5) . . . . ?
C8 C9 C10 C11 -177.9(4) . . . . ?
C8 C7 C6 C5 0.8(6) . . . . ?
C9 N4 N5 C11 0.2(5) . . . . ?
C9 C8 C7 C6 177.7(4) . . . . ?
C9 C10 C11 N5 -0.8(6) . . . . ?
N16 N17 C38 C39 -159.2(4) . . . . ?
N16 N17 C38 C40 19.9(6) . . . . ?
N16 C37 C35 C33 -179.0(4) . . . . ?
N16 C37 C36 C34 179.3(4) . . . . ?
C20 N9 N10 C22 -0.2(4) . . . . ?
C20 C19 C18 C17 177.6(4) . . . . ?
C20 C21 C22 N10 0.2(5) . . . . ?
N6 N7 C14 C15 -179.5(3) . . . . ?
N6 N7 C14 C13 -0.6(4) . . . . ?
C19 N8 C15 C14 178.3(3) . . . . ?
C19 N8 C15 C16 -1.9(4) . . . . ?
C19 C20 C21 C22 -177.6(4) . . . . ?
C19 C18 C17 C16 -0.2(6) . . . . ?
C14 N7 N6 C12 0.4(4) . . . . ?
C14 C15 C16 C17 -179.7(3) . . . . ?
C14 C13 C12 N6 -0.3(5) . . . . ?
C15 N8 C19 C20 -176.7(3) . . . . ?
C15 N8 C19 C18 2.2(5) . . . . ?
C15 C14 C13 C12 179.3(4) . . . . ?
C15 C16 C17 C18 0.5(6) . . . . ?
C7 C8 C9 N4 -177.4(3) . . . . ?
C7 C8 C9 C10 1.4(7) . . . . ?
C38 N17 N16 C37 176.7(3) . . . . ?
C38 C39 C41 N18 0.9(8) . . . . ?
C38 C40 C42 N18 0.8(8) . . . . ?
C13 C14 C15 N8 -172.7(4) . . . . ?
C13 C14 C15 C16 7.5(6) . . . . ?
C37 C35 C33 N15 -0.6(7) . . . . ?
C39 C38 C40 C42 1.7(7) . . . . ?
C40 C38 C39 C41 -2.5(7) . . . . ?
C35 C37 C36 C34 0.6(7) . . . . ?
C42 N18 C41 C39 1.4(8) . . . . ?
C21 C20 C19 N8 170.1(4) . . . . ?
C21 C20 C19 C18 -8.7(6) . . . . ?
C41 N18 C42 C40 -2.3(8) . . . . ?
C2 C3 C4 N3 -175.7(4) . . . . ?
C2 C3 C4 C5 3.9(6) . . . . ?
C34 N15 C33 C35 1.2(7) . . . . ?
C33 N15 C34 C36 -1.0(8) . . . . ?
C36 C37 C35 C33 -0.4(7) . . . . ?
C28A C30A C32A N14A 0.0 . . . . ?
C28A N13A N12A C27A -175.0(5) . . . . ?
C30A C28A C29A C31A 0.0 . . . . ?
C30A C28A N13A N12A -16.7(8) . . . . ?
C30A C32A N14A C31A 0.0 . . . . ?
C32A N14A C31A C29A 0.0 . . . . ?
N14A C31A C29A C28A 0.0 . . . . ?
C29A C28A C30A C32A 0.0 . . . . ?
C29A C28A N13A N12A 168.9(5) . . . . ?
N13A C28A C30A C32A -174.0(7) . . . . ?
N13A C28A C29A C31A 174.8(6) . . . . ?
C27A C25A C23A N11A 0.0 . . . . ?
C25A C27A C26A C24A 0.0 . . . . ?
C25A C27A N12A N13A 11.0(8) . . . . ?
C25A C23A N11A C24A 0.0 . . . . ?
C23A N11A C24A C26A 0.0 . . . . ?
N11A C24A C26A C27A 0.0 . . . . ?
C26A C27A C25A C23A 0.0 . . . . ?
C26A C27A N12A N13A -172.6(5) . . . . ?
N12A C27A C25A C23A 176.3(6) . . . . ?
N12A C27A C26A C24A -176.6(5) . . . . ?
N12B C27B C25B C23B -174.9(8) . . . . ?
N12B C27B C26B C24B 173.8(10) . . . . ?
C28B C30B C32B N14B 0.0 . . . . ?
C30B C28B C29B C31B 0.0 . . . . ?
C30B C28B N13B N12B 157.0(8) . . . . ?
C30B C32B N14B C31B 0.0 . . . . ?
C32B N14B C31B C29B 0.0 . . . . ?
N14B C31B C29B C28B 0.0 . . . . ?
C29B C28B C30B C32B 0.0 . . . . ?
C29B C28B N13B N12B -34.0(13) . . . . ?
N13B N12B C27B C25B -148.1(9) . . . . ?
N13B N12B C27B C26B 37.7(13) . . . . ?
N13B C28B C30B C32B 169.6(10) . . . . ?
N13B C28B C29B C31B -168.3(11) . . . . ?
C27B N12B N13B C28B -179.4(9) . . . . ?
C27B C25B C23B N11B 0.0 . . . . ?
C25B C27B C26B C24B 0.0 . . . . ?
C25B C23B N11B C24B 0.0 . . . . ?
C23B N11B C24B C26B 0.0 . . . . ?
N11B C24B C26B C27B 0.0 . . . . ?
C26B C27B C25B C23B 0.0 . . . . ?

loop_
_exptl_oxdiff_crystal_face_indexfrac_h
_exptl_oxdiff_crystal_face_indexfrac_k
_exptl_oxdiff_crystal_face_indexfrac_l
_exptl_oxdiff_crystal_face_x
_exptl_oxdiff_crystal_face_y
_exptl_oxdiff_crystal_face_z
-0.9021 5.8109 -11.2696 0.5187 -0.3161 0.7944
-3.9825 -5.0810 -3.6225 0.5027 0.8225 -0.2661
-5.4070 3.5185 -6.2214 0.2753 0.4475 0.8509
3.5240 5.5622 3.0721 -0.4865 -0.7963 0.3595
0.4175 -5.4683 12.0574 -0.5905 0.3622 -0.7212
0.6080 -5.6165 11.7566 -0.5623 0.3450 -0.7516
-3.1796 6.3460 -4.5559 0.0203 -0.0137 0.9997
-4.1255 2.4645 8.3522 -0.7054 0.4309 0.5628
5.9705 0.0771 6.3741 -0.4589 -0.7487 -0.4785
-0.0228 7.2195 -0.9275 -0.2806 -0.4609 0.8419
2.9328 1.0139 -12.7719 0.8520 -0.5213 -0.0481
-2.6833 -1.5023 13.1095 -0.8526 0.5217 -0.0292
-5.9865 0.3525 -6.4450 0.4433 0.7231 0.5298
